data_7239867
loop_
_publ_author_name
'Rahman, Mohammed M.'
'Hussain, Mohammad Musarraf'
'Arshad, Muhammad Nadeem'
'Asiri, Abdullah M.'

_publ_section_title
;
 The synthesis and application of
 (E)-N&#x2032;-(benzo[d]dioxol-5-ylmethylene)-4-methyl-benzenesulfonohydrazide
 for the detection of carcinogenic lead
;
_journal_issue 9
_journal_name_full 'RSC Advances'
_journal_page_first 5316
_journal_page_last 5327
_journal_paper_doi 10.1039/C9RA09080K
_journal_volume 10
_journal_year 2020
_chemical_formula_moiety 'C15 H14 N2 O4 S'
_chemical_formula_sum 'C15 H14 N2 O4 S'
_chemical_formula_weight 318.34
_chemical_name_common
;
<i>N</i>'-[(<i>Z</i>)-1,3-benzodioxol-5-ylmethylidene]-4-methyl
benzenesulfonohydrazide
;
_chemical_name_systematic
;
<i>N</i>'-[(<i>Z</i>)-1,3-benzodioxol-5-ylmethylidene]-4-methyl
benzenesulfonohydrazide
;
_space_group_crystal_system hexagonal
_space_group_IT_number 170
_space_group_name_Hall 'P 65'
_space_group_name_H-M_alt 'P 65'
_audit_creation_date 2017-12-06
_audit_creation_method
;
  Olex2 1.2-ac2
  (compiled 2012.03.27 svn.r2268, GUI svn.r4156)
;
_audit_update_record
;
2017-12-07 deposited with the CCDC.	2019-12-27 downloaded from the CCDC.
;
_cell_angle_alpha 90
_cell_angle_beta 90
_cell_angle_gamma 120
_cell_formula_units_Z 6
_cell_length_a 11.4162(4)
_cell_length_b 11.4162(4)
_cell_length_c 20.9435(7)
_cell_measurement_reflns_used 7449
_cell_measurement_temperature 296(2)
_cell_measurement_theta_max 29.1205
_cell_measurement_theta_min 2.8277
_cell_volume 2363.87(14)
_computing_cell_refinement 'CrysAlis PRO (Agilent, 2012)'
_computing_data_collection 'CrysAlis PRO (Agilent, 2012)'
_computing_data_reduction 'CrysAlis PRO (Agilent, 2012)'
_computing_molecular_graphics
;
O. V. Dolomanov, L. J. Bourhis, R. J. Gildea, J. A. K. Howard and H. Puschmann,
OLEX2: a complete structure solution, refinement and analysis program.
J. Appl. Cryst. (2009). 42, 339-341.
;
_computing_publication_material
;
O. V. Dolomanov, L. J. Bourhis, R. J. Gildea, J. A. K. Howard and H. Puschmann,
OLEX2: a complete structure solution, refinement and analysis program.
J. Appl. Cryst. (2009). 42, 339-341.
;
_computing_structure_refinement 'SHELXL-2016/6 (Sheldrick, 2016)'
_computing_structure_solution 'SHELXL-2016/6 (Sheldrick, 2016)'
_diffrn_ambient_temperature 296(2)
_diffrn_measured_fraction_theta_full 0.999
_diffrn_measured_fraction_theta_max 0.860
_diffrn_measurement_device_type 'SuperNova, Dual, Cu at zero, Atlas, CCD'
_diffrn_measurement_method '\w scans'
_diffrn_radiation_monochromator graphite
_diffrn_radiation_type MoK\a
_diffrn_radiation_wavelength 0.71073
_diffrn_reflns_av_R_equivalents 0.0378
_diffrn_reflns_av_unetI/netI 0.0971
_diffrn_reflns_Laue_measured_fraction_full 0.999
_diffrn_reflns_Laue_measured_fraction_max 0.860
_diffrn_reflns_limit_h_max 8
_diffrn_reflns_limit_h_min -5
_diffrn_reflns_limit_k_max 11
_diffrn_reflns_limit_k_min -10
_diffrn_reflns_limit_l_max 17
_diffrn_reflns_limit_l_min -15
_diffrn_reflns_number 5104
_diffrn_reflns_point_group_measured_fraction_full 0.999
_diffrn_reflns_point_group_measured_fraction_max 0.860
_diffrn_reflns_theta_full 26.000
_diffrn_reflns_theta_max 29.071
_diffrn_reflns_theta_min 3.178
_diffrn_source 'fine-focus sealed tube'
_diffrn_standards_number 0
_exptl_absorpt_coefficient_mu 0.224
_exptl_absorpt_correction_T_max 1.00000
_exptl_absorpt_correction_T_min 0.73260
_exptl_absorpt_correction_type multi-scan
_exptl_absorpt_process_details
;
CrysAlisPro, Agilent Technologies,
Version 1.171.36.20 (release 27-06-2012 CrysAlis171 .NET)
(compiled Jul 11 2012,15:38:31)
Empirical absorption correction using spherical harmonics,
 implemented in SCALE3 ABSPACK scaling algorithm.
;
_exptl_crystal_colour colorless
_exptl_crystal_density_diffrn 1.342
_exptl_crystal_density_method 'not measured'
_exptl_crystal_description block
_exptl_crystal_F_000 996
_exptl_crystal_size_max 0.40
_exptl_crystal_size_mid 0.31
_exptl_crystal_size_min 0.24
_refine_diff_density_max 0.275
_refine_diff_density_min -0.159
_refine_diff_density_rms 0.035
_refine_ls_abs_structure_details
;
 Refined as an inversion twin.
;
_refine_ls_abs_structure_Flack 0.07(12)
_refine_ls_goodness_of_fit_ref 1.011
_refine_ls_number_parameters 201
_refine_ls_number_reflns 3955
_refine_ls_number_restraints 1
_refine_ls_restrained_S_all 1.011
_refine_ls_R_factor_all 0.0851
_refine_ls_R_factor_gt 0.0458
_refine_ls_shift/su_max 0.000
_refine_ls_shift/su_mean 0.000
_refine_ls_wR_factor_gt 0.1219
_refine_ls_wR_factor_ref 0.1426
_reflns_Friedel_coverage 0.000
_reflns_number_gt 1843
_reflns_number_total 3354
_reflns_threshold_expression 'I > 2\s(I)'
_cod_data_source_file c9ra09080k2.cif
_cod_data_source_block nadeem_17073
_cod_depositor_comments 'Adding full bibliography for 7239866--7239867.cif.'
_cod_original_cell_volume 2363.87(18)
_cod_database_code 7239867
_shelx_shelxl_version_number 2016/6
_shelx_space_group_comment
;
The symmetry employed for this shelxl refinement is uniquely defined
by the following loop, which should always be used as a source of
symmetry information in preference to the above space-group names.
They are only intended as comments.
;

loop_
_space_group_symop_operation_xyz
'x, y, z'
'x-y, x, z+5/6'
'-y, x-y, z+2/3'
'-x, -y, z+1/2'
'-x+y, -x, z+1/3'
'y, -x+y, z+1/6'

loop_
_atom_site_label
_atom_site_type_symbol
_atom_site_fract_x
_atom_site_fract_y
_atom_site_fract_z
_atom_site_U_iso_or_equiv
_atom_site_adp_type
_atom_site_occupancy
_atom_site_site_symmetry_order
_atom_site_calc_flag
_atom_site_refinement_flags_posn
_atom_site_refinement_flags_adp
C1 C -0.0989(4) 0.3209(4) 0.62694(19) 0.0664(9) Uani 1 1 d . .
C2 C 0.0398(4) 0.3766(5) 0.6237(2) 0.0822(12) Uani 1 1 d . .
H2 H 0.086595 0.364105 0.656904 0.099 Uiso 1 1 calc R U
C3 C 0.1076(5) 0.4507(6) 0.5708(3) 0.0950(14) Uani 1 1 d . .
H3 H 0.200870 0.487814 0.568324 0.114 Uiso 1 1 calc R U
C4 C 0.0402(5) 0.4712(5) 0.5212(3) 0.0927(13) Uani 1 1 d . .
C5 C -0.0983(5) 0.4126(5) 0.5252(2) 0.0901(13) Uani 1 1 d . .
H5 H -0.145346 0.424837 0.492018 0.108 Uiso 1 1 calc R U
C6 C -0.1680(5) 0.3367(5) 0.5769(2) 0.0794(12) Uani 1 1 d . .
H6 H -0.261735 0.295914 0.578332 0.095 Uiso 1 1 calc R U
C7 C -0.1140(4) -0.0523(4) 0.66694(19) 0.0689(9) Uani 1 1 d . .
H7 H -0.202673 -0.122347 0.662334 0.083 Uiso 1 1 calc R U
C8 C -0.0058(5) -0.0817(4) 0.65853(19) 0.0730(10) Uani 1 1 d . .
C9 C 0.1273(5) 0.0197(5) 0.6618(2) 0.0863(13) Uani 1 1 d . .
H9 H 0.151543 0.108362 0.671709 0.104 Uiso 1 1 calc R U
C10 C 0.2226(5) -0.0180(7) 0.6495(3) 0.1058(17) Uani 1 1 d . .
C11 C 0.1857(7) -0.1499(7) 0.6366(3) 0.1057(18) Uani 1 1 d . .
C12 C 0.0599(7) -0.2486(7) 0.6336(3) 0.1075(18) Uani 1 1 d . .
H12 H 0.037760 -0.336848 0.623961 0.129 Uiso 1 1 calc R U
C13 C -0.0382(6) -0.2139(5) 0.6457(2) 0.0888(12) Uani 1 1 d . .
H13 H -0.128719 -0.281314 0.645185 0.107 Uiso 1 1 calc R U
C14 C 0.4083(8) -0.0244(10) 0.6246(5) 0.149(3) Uani 1 1 d . .
H14A H 0.444742 0.001381 0.581830 0.179 Uiso 1 1 calc R U
H14B H 0.480150 -0.015374 0.652551 0.179 Uiso 1 1 calc R U
C15 C 0.1178(8) 0.5551(8) 0.4643(3) 0.139(3) Uani 1 1 d . .
H15A H 0.170297 0.518766 0.446211 0.209 Uiso 1 1 calc R U
H15B H 0.177049 0.646706 0.477554 0.209 Uiso 1 1 calc R U
H15C H 0.055627 0.553068 0.432886 0.209 Uiso 1 1 calc R U
N1 N -0.2116(3) 0.0736(3) 0.68594(17) 0.0707(8) Uani 1 1 d . .
H1N H -0.291202 0.003416 0.685026 0.085 Uiso 1 1 calc R U
N2 N -0.0933(3) 0.0656(3) 0.68041(15) 0.0675(8) Uani 1 1 d . .
O1 O -0.3183(3) 0.2102(3) 0.69477(15) 0.0876(8) Uani 1 1 d . .
O2 O -0.1003(4) 0.2843(3) 0.74842(14) 0.0847(9) Uani 1 1 d . .
O3 O 0.3581(4) 0.0643(6) 0.6467(3) 0.155(2) Uani 1 1 d . .
O4 O 0.3049(6) -0.1550(7) 0.6247(3) 0.154(2) Uani 1 1 d . .
S1 S -0.18638(10) 0.22619(10) 0.69421(4) 0.0694(3) Uani 1 1 d . .

loop_
_atom_site_aniso_label
_atom_site_aniso_U_11
_atom_site_aniso_U_22
_atom_site_aniso_U_33
_atom_site_aniso_U_23
_atom_site_aniso_U_13
_atom_site_aniso_U_12
C1 0.071(2) 0.062(2) 0.075(2) -0.0104(18) -0.0094(18) 0.0395(19)
C2 0.069(2) 0.092(3) 0.086(3) 0.001(2) -0.008(2) 0.040(2)
C3 0.070(3) 0.102(4) 0.115(4) 0.004(3) -0.001(3) 0.045(3)
C4 0.089(3) 0.092(3) 0.098(3) -0.004(3) 0.006(3) 0.045(3)
C5 0.099(3) 0.094(3) 0.077(3) 0.001(2) -0.016(3) 0.049(3)
C6 0.076(3) 0.089(3) 0.079(3) -0.006(2) -0.012(2) 0.046(2)
C7 0.081(3) 0.076(2) 0.059(2) -0.0086(17) -0.0074(17) 0.046(2)
C8 0.095(3) 0.086(3) 0.059(2) -0.0103(18) -0.0033(19) 0.061(3)
C9 0.089(3) 0.105(3) 0.089(3) -0.026(3) -0.009(2) 0.067(3)
C10 0.091(3) 0.133(5) 0.111(4) -0.040(3) -0.021(3) 0.069(3)
C11 0.129(5) 0.126(5) 0.106(4) -0.034(3) -0.021(3) 0.097(4)
C12 0.143(5) 0.108(4) 0.109(4) -0.025(3) -0.014(4) 0.092(4)
C13 0.113(3) 0.087(3) 0.087(3) -0.013(2) -0.005(3) 0.066(3)
C14 0.115(5) 0.201(9) 0.174(7) -0.068(7) -0.027(5) 0.112(6)
C15 0.148(6) 0.156(6) 0.108(5) 0.047(4) 0.032(4) 0.072(5)
N1 0.0692(18) 0.0693(19) 0.081(2) -0.0042(16) 0.0052(16) 0.0400(16)
N2 0.0745(19) 0.0728(19) 0.0642(19) -0.0061(14) -0.0023(14) 0.0435(16)
O1 0.0850(19) 0.100(2) 0.099(2) 0.0001(17) 0.0114(16) 0.0621(17)
O2 0.115(2) 0.091(2) 0.0673(16) -0.0181(14) -0.0153(15) 0.066(2)
O3 0.092(3) 0.165(4) 0.223(6) -0.082(4) -0.027(3) 0.075(3)
O4 0.127(4) 0.188(5) 0.202(5) -0.075(4) -0.029(3) 0.121(4)
S1 0.0779(6) 0.0754(6) 0.0683(6) -0.0104(5) -0.0039(5) 0.0484(5)

loop_
_atom_type_symbol
_atom_type_description
_atom_type_scat_dispersion_real
_atom_type_scat_dispersion_imag
_atom_type_scat_source
C C 0.0033 0.0016 'International Tables Vol C Tables 4.2.6.8 and 6.1.1.4'
H H 0.0000 0.0000 'International Tables Vol C Tables 4.2.6.8 and 6.1.1.4'
Br Br -0.2901 2.4595 'International Tables Vol C Tables 4.2.6.8 and 6.1.1.4'
N N 0.0061 0.0033 'International Tables Vol C Tables 4.2.6.8 and 6.1.1.4'
O O 0.0106 0.0060 'International Tables Vol C Tables 4.2.6.8 and 6.1.1.4'
S S 0.1246 0.1234 'International Tables Vol C Tables 4.2.6.8 and 6.1.1.4'

loop_
_geom_angle_atom_site_label_1
_geom_angle_atom_site_label_2
_geom_angle_atom_site_label_3
_geom_angle
C2 C1 S1 119.4(3)
C6 C1 C2 120.2(4)
C6 C1 S1 120.4(3)
C1 C2 H2 120.5
C3 C2 C1 119.0(4)
C3 C2 H2 120.5
C2 C3 H3 119.3
C2 C3 C4 121.4(5)
C4 C3 H3 119.3
C3 C4 C15 120.1(5)
C5 C4 C3 118.3(5)
C5 C4 C15 121.6(5)
C4 C5 H5 119.4
C6 C5 C4 121.2(4)
C6 C5 H5 119.4
C1 C6 H6 120.1
C5 C6 C1 119.8(5)
C5 C6 H6 120.1
C8 C7 H7 118.5
N2 C7 H7 118.5
N2 C7 C8 122.9(4)
C9 C8 C7 120.8(4)
C9 C8 C13 120.4(4)
C13 C8 C7 118.9(4)
C8 C9 H9 122.0
C8 C9 C10 116.1(5)
C10 C9 H9 122.0
C11 C10 C9 121.4(5)
O3 C10 C9 126.8(6)
O3 C10 C11 111.8(5)
C10 C11 O4 107.8(6)
C12 C11 C10 123.8(5)
C12 C11 O4 128.3(5)
C11 C12 H12 121.9
C11 C12 C13 116.1(5)
C13 C12 H12 121.9
C8 C13 H13 118.9
C12 C13 C8 122.1(6)
C12 C13 H13 118.9
H14A C14 H14B 108.3
O3 C14 H14A 109.8
O3 C14 H14B 109.8
O4 C14 H14A 109.8
O4 C14 H14B 109.8
O4 C14 O3 109.4(6)
C4 C15 H15A 109.5
C4 C15 H15B 109.5
C4 C15 H15C 109.5
H15A C15 H15B 109.5
H15A C15 H15C 109.5
H15B C15 H15C 109.5
N2 N1 H1N 122.7
N2 N1 S1 114.7(3)
S1 N1 H1N 122.7
C7 N2 N1 114.2(3)
C10 O3 C14 103.9(6)
C14 O4 C11 106.3(5)
N1 S1 C1 108.47(18)
O1 S1 C1 109.00(18)
O1 S1 N1 104.69(18)
O1 S1 O2 119.41(19)
O2 S1 C1 107.7(2)
O2 S1 N1 107.11(18)

loop_
_geom_bond_atom_site_label_1
_geom_bond_atom_site_label_2
_geom_bond_distance
C1 C2 1.382(6)
C1 C6 1.376(6)
C1 S1 1.753(4)
C2 H2 0.9300
C2 C3 1.374(7)
C3 H3 0.9300
C3 C4 1.380(7)
C4 C5 1.377(7)
C4 C15 1.508(8)
C5 H5 0.9300
C5 C6 1.367(7)
C6 H6 0.9300
C7 H7 0.9300
C7 C8 1.443(6)
C7 N2 1.276(5)
C8 C9 1.376(7)
C8 C13 1.389(6)
C9 H9 0.9300
C9 C10 1.379(7)
C10 C11 1.372(8)
C10 O3 1.351(7)
C11 C12 1.311(8)
C11 O4 1.414(7)
C12 H12 0.9300
C12 C13 1.385(7)
C13 H13 0.9300
C14 H14A 0.9700
C14 H14B 0.9700
C14 O3 1.466(8)
C14 O4 1.363(10)
C15 H15A 0.9600
C15 H15B 0.9600
C15 H15C 0.9600
N1 H1N 0.8600
N1 N2 1.404(4)
N1 S1 1.626(3)
O1 S1 1.424(3)
O2 S1 1.430(3)

loop_
_geom_hbond_atom_site_label_D
_geom_hbond_atom_site_label_H
_geom_hbond_atom_site_label_A
_geom_hbond_distance_DH
_geom_hbond_distance_HA
_geom_hbond_distance_DA
_geom_hbond_angle_DHA
_geom_hbond_site_symmetry_A
C14 H14B O1 0.97 2.60 3.273(9) 126.3 1_655

loop_
_geom_torsion_atom_site_label_1
_geom_torsion_atom_site_label_2
_geom_torsion_atom_site_label_3
_geom_torsion_atom_site_label_4
_geom_torsion
C1 C2 C3 C4 0.4(7)
C2 C1 C6 C5 -2.8(6)
C2 C1 S1 N1 -81.7(4)
C2 C1 S1 O1 164.9(3)
C2 C1 S1 O2 33.9(4)
C2 C3 C4 C5 -1.5(8)
C2 C3 C4 C15 178.9(6)
C3 C4 C5 C6 0.5(8)
C4 C5 C6 C1 1.7(7)
C6 C1 C2 C3 1.8(7)
C6 C1 S1 N1 96.5(3)
C6 C1 S1 O1 -16.9(4)
C6 C1 S1 O2 -147.9(3)
C7 C8 C9 C10 -176.4(4)
C7 C8 C13 C12 176.4(4)
C8 C7 N2 N1 179.3(3)
C8 C9 C10 C11 -1.8(8)
C8 C9 C10 O3 176.4(6)
C9 C8 C13 C12 -2.2(7)
C9 C10 C11 C12 1.4(10)
C9 C10 C11 O4 178.7(6)
C9 C10 O3 C14 -173.3(7)
C10 C11 C12 C13 -1.3(10)
C10 C11 O4 C14 -5.9(8)
C11 C10 O3 C14 5.1(8)
C11 C12 C13 C8 1.7(8)
C12 C11 O4 C14 171.2(7)
C13 C8 C9 C10 2.2(7)
C15 C4 C5 C6 -180.0(6)
N2 C7 C8 C9 -3.2(6)
N2 C7 C8 C13 178.2(4)
N2 N1 S1 C1 60.2(3)
N2 N1 S1 O1 176.5(3)
N2 N1 S1 O2 -55.8(3)
O3 C10 C11 C12 -177.1(7)
O3 C10 C11 O4 0.2(8)
O3 C14 O4 C11 9.1(9)
O4 C11 C12 C13 -178.0(6)
O4 C14 O3 C10 -8.9(9)
S1 C1 C2 C3 180.0(4)
S1 C1 C6 C5 179.0(4)
S1 N1 N2 C7 -172.7(3)
